data_2229669
loop_
_publ_author_name
'Dzulkifli, Nur Nadia'
'Farina, Yang'
'Yamin, Bohari M.'
'Baba, Ibrahim'
'Tiekink, Edward R. T.'

_publ_section_title
;
 3-[(<i>E</i>)-(4-Chlorobenzylidene)amino]-1-phenylthiourea
;
_journal_coeditor_code HB5814
_journal_issue 4
_journal_name_full 'Acta Crystallographica Section E'
_journal_page_first o872
_journal_paper_doi 10.1107/S1600536811008920
_journal_volume 67
_journal_year 2011
_chemical_formula_iupac 'C14 H12 Cl N3 S'
_chemical_formula_moiety 'C14 H12 Cl N3 S'
_chemical_formula_sum 'C14 H12 Cl N3 S'
_chemical_formula_weight 289.78
_chemical_name_systematic
;
3-[(<i>E</i>)-(4-Chlorobenzylidene)amino]-1-phenylthiourea
;
_space_group_IT_number 14
_symmetry_cell_setting monoclinic
_symmetry_space_group_name_Hall '-P 2yn'
_symmetry_space_group_name_H-M 'P 1 21/n 1'
_atom_sites_solution_hydrogens geom
_atom_sites_solution_primary direct
_atom_sites_solution_secondary difmap
_audit_creation_method SHELXL-97
_cell_angle_alpha 90
_cell_angle_beta 110.272(8)
_cell_angle_gamma 90
_cell_formula_units_Z 4
_cell_length_a 15.082(5)
_cell_length_b 6.560(2)
_cell_length_c 15.205(5)
_cell_measurement_reflns_used 752
_cell_measurement_temperature 293(2)
_cell_measurement_theta_max 19.2
_cell_measurement_theta_min 2.4
_cell_volume 1411.2(8)
_computing_cell_refinement 'CrysAlis PRO (Oxford Diffraction, 2010)'
_computing_data_collection 'CrysAlis PRO (Oxford Diffraction, 2010)'
_computing_data_reduction 'CrysAlis PRO (Oxford Diffraction, 2010)'
_computing_molecular_graphics 'ORTEP-3 (Farrugia, 1997) and DIAMOND (Brandenburg, 2006)'
_computing_publication_material 'publCIF (Westrip, 2010)'
_computing_structure_refinement 'SHELXL97 (Sheldrick, 2008)'
_computing_structure_solution 'SHELXS97 (Sheldrick, 2008)'
_diffrn_ambient_temperature 293(2)
_diffrn_detector_area_resol_mean 16.1952
_diffrn_measured_fraction_theta_full 0.997
_diffrn_measured_fraction_theta_max 0.997
_diffrn_measurement_device_type 'Oxford Diffraction Xcaliber Eos Gemini'
_diffrn_measurement_method \w
_diffrn_radiation_monochromator graphite
_diffrn_radiation_source 'fine-focus sealed tube'
_diffrn_radiation_type MoK\a
_diffrn_radiation_wavelength 0.71073
_diffrn_reflns_av_R_equivalents 0.080
_diffrn_reflns_av_sigmaI/netI 0.089
_diffrn_reflns_limit_h_max 18
_diffrn_reflns_limit_h_min -17
_diffrn_reflns_limit_k_max 8
_diffrn_reflns_limit_k_min -8
_diffrn_reflns_limit_l_max 19
_diffrn_reflns_limit_l_min -17
_diffrn_reflns_number 8647
_diffrn_reflns_theta_full 26.5
_diffrn_reflns_theta_max 26.5
_diffrn_reflns_theta_min 1.6
_diffrn_standards_decay_% 0
_diffrn_standards_interval_count 0
_diffrn_standards_interval_time 0
_diffrn_standards_number 0
_exptl_absorpt_coefficient_mu 0.407
_exptl_absorpt_correction_T_max 0.992
_exptl_absorpt_correction_T_min 0.857
_exptl_absorpt_correction_type multi-scan
_exptl_absorpt_process_details '(CrysAlis PRO; Oxford Diffraction, 2010)'
_exptl_crystal_colour light-pink
_exptl_crystal_density_diffrn 1.364
_exptl_crystal_density_method 'not measured'
_exptl_crystal_description plate
_exptl_crystal_F_000 600
_exptl_crystal_size_max 0.39
_exptl_crystal_size_mid 0.21
_exptl_crystal_size_min 0.02
_refine_diff_density_max 0.32
_refine_diff_density_min -0.21
_refine_ls_extinction_method none
_refine_ls_goodness_of_fit_ref 1.00
_refine_ls_hydrogen_treatment mixed
_refine_ls_matrix_type full
_refine_ls_number_parameters 178
_refine_ls_number_reflns 2905
_refine_ls_number_restraints 2
_refine_ls_restrained_S_all 1.00
_refine_ls_R_factor_all 0.141
_refine_ls_R_factor_gt 0.068
_refine_ls_shift/su_max_lt 0.001
_refine_ls_shift/su_mean 0.000
_refine_ls_structure_factor_coef Fsqd
_refine_ls_weighting_details 'calc w=1/[\s^2^(Fo^2^)+(0.0511P)^2^] where P=(Fo^2^+2Fc^2^)/3'
_refine_ls_weighting_scheme calc
_refine_ls_wR_factor_gt 0.114
_refine_ls_wR_factor_ref 0.137
_reflns_number_gt 1572
_reflns_number_total 2905
_reflns_threshold_expression I>2\s(I)
_cod_data_source_file hb5814.cif
_cod_data_source_block I
_cod_original_sg_symbol_H-M 'P 21/n'
_cod_database_code 2229669
_cod_database_fobs_code 2229669

loop_
_symmetry_equiv_pos_as_xyz
'x, y, z'
'-x+1/2, y+1/2, -z+1/2'
'-x, -y, -z'
'x-1/2, -y-1/2, z-1/2'

loop_
_atom_site_type_symbol
_atom_site_label
_atom_site_fract_x
_atom_site_fract_y
_atom_site_fract_z
_atom_site_U_iso_or_equiv
_atom_site_adp_type
_atom_site_calc_flag
_atom_site_refinement_flags
_atom_site_occupancy
_atom_site_disorder_assembly
_atom_site_disorder_group
Cl Cl1 0.89088(7) 1.20521(16) 0.14891(8) 0.0759(4) Uani d . 1 . .
S S1 0.43050(7) -0.03791(15) 0.10962(7) 0.0525(3) Uani d . 1 . .
N N1 0.4748(2) 0.3287(5) 0.1918(2) 0.0506(8) Uani d D 1 . .
H H1n 0.503(2) 0.441(3) 0.192(3) 0.061 Uiso d D 1 . .
N N2 0.5408(2) 0.2474(4) 0.0834(2) 0.0440(8) Uani d D 1 . .
H H2n 0.548(2) 0.170(4) 0.0405(18) 0.053 Uiso d D 1 . .
N N3 0.58808(19) 0.4293(4) 0.1032(2) 0.0420(7) Uani d . 1 . .
C C1 0.4240(2) 0.3118(6) 0.2544(3) 0.0466(9) Uani d . 1 . .
C C2 0.4352(3) 0.1467(6) 0.3130(3) 0.0602(11) Uani d . 1 . .
H H2 0.4743 0.0395 0.3097 0.072 Uiso calc R 1 . .
C C3 0.3891(3) 0.1397(7) 0.3761(3) 0.0720(13) Uani d . 1 . .
H H3 0.3972 0.0284 0.4159 0.086 Uiso calc R 1 . .
C C4 0.3307(3) 0.2969(8) 0.3807(3) 0.0710(13) Uani d . 1 . .
H H4 0.2992 0.2918 0.4235 0.085 Uiso calc R 1 . .
C C5 0.3189(3) 0.4607(8) 0.3223(4) 0.0758(13) Uani d . 1 . .
H H5 0.2785 0.5661 0.3244 0.091 Uiso calc R 1 . .
C C6 0.3670(3) 0.4695(6) 0.2603(3) 0.0632(11) Uani d . 1 . .
H H6 0.3607 0.5833 0.2222 0.076 Uiso calc R 1 . .
C C7 0.4841(2) 0.1899(5) 0.1310(2) 0.0409(8) Uani d . 1 . .
C C8 0.6458(2) 0.4670(5) 0.0611(3) 0.0433(9) Uani d . 1 . .
H H8 0.6524 0.3738 0.0177 0.052 Uiso calc R 1 . .
C C9 0.7018(2) 0.6534(5) 0.0794(2) 0.0396(8) Uani d . 1 . .
C C10 0.6886(2) 0.8062(5) 0.1361(2) 0.0440(9) Uani d . 1 . .
H H10 0.6402 0.7943 0.1605 0.053 Uiso calc R 1 . .
C C11 0.7458(2) 0.9755(6) 0.1570(2) 0.0497(10) Uani d . 1 . .
H H11 0.7366 1.0773 0.1955 0.060 Uiso calc R 1 . .
C C12 0.8168(2) 0.9922(5) 0.1201(3) 0.0476(9) Uani d . 1 . .
C C13 0.8311(3) 0.8459(6) 0.0628(3) 0.0549(11) Uani d . 1 . .
H H13 0.8791 0.8599 0.0380 0.066 Uiso calc R 1 . .
C C14 0.7732(2) 0.6764(6) 0.0421(3) 0.0529(10) Uani d . 1 . .
H H14 0.7821 0.5762 0.0027 0.063 Uiso calc R 1 . .

loop_
_atom_site_aniso_label
_atom_site_aniso_U_11
_atom_site_aniso_U_22
_atom_site_aniso_U_33
_atom_site_aniso_U_12
_atom_site_aniso_U_13
_atom_site_aniso_U_23
Cl1 0.0720(7) 0.0538(7) 0.0900(9) -0.0255(5) 0.0129(6) 0.0056(6)
S1 0.0613(6) 0.0469(6) 0.0554(6) -0.0150(5) 0.0281(5) -0.0079(5)
N1 0.056(2) 0.045(2) 0.062(2) -0.0107(15) 0.0344(17) -0.0113(18)
N2 0.0534(18) 0.0379(19) 0.048(2) -0.0114(14) 0.0273(16) -0.0095(14)
N3 0.0434(16) 0.0386(18) 0.0456(18) -0.0051(14) 0.0173(15) -0.0023(14)
C1 0.042(2) 0.050(2) 0.050(2) -0.0068(18) 0.0194(18) -0.011(2)
C2 0.068(3) 0.061(3) 0.060(3) 0.009(2) 0.032(2) 0.004(2)
C3 0.095(3) 0.072(3) 0.061(3) 0.001(3) 0.043(3) 0.009(2)
C4 0.073(3) 0.092(4) 0.061(3) -0.012(3) 0.040(2) -0.012(3)
C5 0.077(3) 0.082(4) 0.082(3) 0.017(3) 0.045(3) -0.011(3)
C6 0.073(3) 0.058(3) 0.065(3) 0.006(2) 0.032(2) -0.005(2)
C7 0.040(2) 0.043(2) 0.041(2) 0.0024(16) 0.0163(17) 0.0000(18)
C8 0.050(2) 0.040(2) 0.047(2) -0.0006(18) 0.0249(18) -0.0053(18)
C9 0.044(2) 0.035(2) 0.041(2) -0.0015(16) 0.0162(17) 0.0026(17)
C10 0.044(2) 0.044(2) 0.046(2) -0.0034(17) 0.0181(18) 0.0005(19)
C11 0.058(2) 0.047(2) 0.042(2) 0.0007(19) 0.0145(19) -0.0001(19)
C12 0.047(2) 0.037(2) 0.052(2) -0.0047(17) 0.0082(19) 0.0098(18)
C13 0.053(2) 0.049(3) 0.073(3) -0.0016(19) 0.035(2) 0.014(2)
C14 0.062(3) 0.041(2) 0.065(3) -0.0015(18) 0.034(2) -0.002(2)

loop_
_atom_type_symbol
_atom_type_description
_atom_type_scat_dispersion_real
_atom_type_scat_dispersion_imag
_atom_type_scat_source
C C 0.0033 0.0016 'International Tables Vol C Tables 4.2.6.8 and 6.1.1.4'
H H 0.0000 0.0000 'International Tables Vol C Tables 4.2.6.8 and 6.1.1.4'
Cl Cl 0.1484 0.1585 'International Tables Vol C Tables 4.2.6.8 and 6.1.1.4'
N N 0.0061 0.0033 'International Tables Vol C Tables 4.2.6.8 and 6.1.1.4'
S S 0.1246 0.1234 'International Tables Vol C Tables 4.2.6.8 and 6.1.1.4'

loop_
_geom_angle_atom_site_label_1
_geom_angle_atom_site_label_2
_geom_angle_atom_site_label_3
_geom_angle_site_symmetry_1
_geom_angle_site_symmetry_3
_geom_angle
_geom_angle_publ_flag
C7 N1 C1 . . 128.3(3) ?
C7 N1 H1n . . 114(3) ?
C1 N1 H1n . . 117(3) ?
C7 N2 N3 . . 120.2(3) ?
C7 N2 H2n . . 121(2) ?
N3 N2 H2n . . 119(2) ?
C8 N3 N2 . . 117.1(3) ?
C6 C1 C2 . . 119.5(4) ?
C6 C1 N1 . . 118.9(4) ?
C2 C1 N1 . . 121.5(3) ?
C3 C2 C1 . . 120.2(4) ?
C3 C2 H2 . . 119.9 ?
C1 C2 H2 . . 119.9 ?
C2 C3 C4 . . 120.1(4) ?
C2 C3 H3 . . 119.9 ?
C4 C3 H3 . . 119.9 ?
C5 C4 C3 . . 119.9(4) ?
C5 C4 H4 . . 120.0 ?
C3 C4 H4 . . 120.0 ?
C4 C5 C6 . . 119.9(4) ?
C4 C5 H5 . . 120.1 ?
C6 C5 H5 . . 120.1 ?
C1 C6 C5 . . 120.4(4) ?
C1 C6 H6 . . 119.8 ?
C5 C6 H6 . . 119.8 ?
N1 C7 N2 . . 114.6(3) ?
N1 C7 S1 . . 125.6(3) ?
N2 C7 S1 . . 119.8(3) ?
N3 C8 C9 . . 121.4(3) ?
N3 C8 H8 . . 119.3 ?
C9 C8 H8 . . 119.3 ?
C10 C9 C14 . . 118.4(3) ?
C10 C9 C8 . . 121.9(3) ?
C14 C9 C8 . . 119.6(3) ?
C11 C10 C9 . . 121.1(3) ?
C11 C10 H10 . . 119.5 ?
C9 C10 H10 . . 119.5 ?
C10 C11 C12 . . 119.0(4) ?
C10 C11 H11 . . 120.5 ?
C12 C11 H11 . . 120.5 ?
C13 C12 C11 . . 121.5(3) ?
C13 C12 Cl1 . . 119.6(3) ?
C11 C12 Cl1 . . 118.8(3) ?
C12 C13 C14 . . 119.0(3) ?
C12 C13 H13 . . 120.5 ?
C14 C13 H13 . . 120.5 ?
C13 C14 C9 . . 120.9(4) ?
C13 C14 H14 . . 119.5 ?
C9 C14 H14 . . 119.5 ?

loop_
_geom_bond_atom_site_label_1
_geom_bond_atom_site_label_2
_geom_bond_site_symmetry_2
_geom_bond_distance
_geom_bond_publ_flag
Cl1 C12 . 1.748(4) ?
S1 C7 . 1.676(4) ?
N1 C7 . 1.339(4) ?
N1 C1 . 1.419(4) ?
N1 H1n . 0.853(10) ?
N2 C7 . 1.352(4) ?
N2 N3 . 1.369(4) ?
N2 H2n . 0.863(10) ?
N3 C8 . 1.271(4) ?
C1 C6 . 1.368(5) ?
C1 C2 . 1.375(5) ?
C2 C3 . 1.366(5) ?
C2 H2 . 0.9300 ?
C3 C4 . 1.374(6) ?
C3 H3 . 0.9300 ?
C4 C5 . 1.366(6) ?
C4 H4 . 0.9300 ?
C5 C6 . 1.374(5) ?
C5 H5 . 0.9300 ?
C6 H6 . 0.9300 ?
C8 C9 . 1.457(4) ?
C8 H8 . 0.9300 ?
C9 C10 . 1.381(4) ?
C9 C14 . 1.387(4) ?
C10 C11 . 1.374(4) ?
C10 H10 . 0.9300 ?
C11 C12 . 1.375(5) ?
C11 H11 . 0.9300 ?
C12 C13 . 1.363(5) ?
C13 C14 . 1.381(5) ?
C13 H13 . 0.9300 ?
C14 H14 . 0.9300 ?

loop_
_geom_hbond_atom_site_label_D
_geom_hbond_atom_site_label_H
_geom_hbond_atom_site_label_A
_geom_hbond_site_symmetry_A
_geom_hbond_distance_DH
_geom_hbond_distance_HA
_geom_hbond_distance_DA
_geom_hbond_angle_DHA
N1 H1n N3 . 0.85(2) 2.16(4) 2.601(4) 112(3)
N2 H2n S1 3_655 0.86(3) 2.57(3) 3.401(3) 164(2)

loop_
_geom_torsion_atom_site_label_1
_geom_torsion_atom_site_label_2
_geom_torsion_atom_site_label_3
_geom_torsion_atom_site_label_4
_geom_torsion_site_symmetry_1
_geom_torsion_site_symmetry_2
_geom_torsion_site_symmetry_3
_geom_torsion_site_symmetry_4
_geom_torsion
_geom_torsion_publ_flag
C7 N2 N3 C8 . . . . 174.7(3) ?
C7 N1 C1 C6 . . . . -134.1(4) ?
C7 N1 C1 C2 . . . . 49.9(5) ?
C6 C1 C2 C3 . . . . 0.5(6) ?
N1 C1 C2 C3 . . . . 176.5(4) ?
C1 C2 C3 C4 . . . . 0.5(6) ?
C2 C3 C4 C5 . . . . -0.2(7) ?
C3 C4 C5 C6 . . . . -1.2(7) ?
C2 C1 C6 C5 . . . . -2.0(6) ?
N1 C1 C6 C5 . . . . -178.1(4) ?
C4 C5 C6 C1 . . . . 2.3(6) ?
C1 N1 C7 N2 . . . . -177.2(3) ?
C1 N1 C7 S1 . . . . 4.1(5) ?
N3 N2 C7 N1 . . . . 4.1(4) ?
N3 N2 C7 S1 . . . . -177.2(2) ?
N2 N3 C8 C9 . . . . -178.1(3) ?
N3 C8 C9 C10 . . . . -6.3(5) ?
N3 C8 C9 C14 . . . . 171.1(3) ?
C14 C9 C10 C11 . . . . -1.3(5) ?
C8 C9 C10 C11 . . . . 176.1(3) ?
C9 C10 C11 C12 . . . . 0.4(5) ?
C10 C11 C12 C13 . . . . 0.6(5) ?
C10 C11 C12 Cl1 . . . . -178.6(3) ?
C11 C12 C13 C14 . . . . -0.5(6) ?
Cl1 C12 C13 C14 . . . . 178.7(3) ?
C12 C13 C14 C9 . . . . -0.5(6) ?
C10 C9 C14 C13 . . . . 1.3(5) ?
C8 C9 C14 C13 . . . . -176.1(3) ?

loop_
_cod_related_entry_id
_cod_related_entry_database
_cod_related_entry_code
1 ChemSpider 7879021
